data_4111259
loop_
_publ_author_name
'Takeaki Iwamoto'
'Katsuhiro Sato'
'Shintaro Ishida'
'Chizuko Kabuto'
'Mitsuo Kira'

_publ_contact_author_address
;Department of Chemistry, Graduate School of Science
Tohoku University, Aoba-ku, Sendai 980-8578, JAPAN
;
_publ_contact_author_email mkira@si.chem.tohoku.ac.jp
_publ_contact_author_fax +81-22-217-6589
_publ_contact_author_name 'Mitsuo Kira'
_publ_contact_author_phone +81-22-217-6585
_publ_section_title
;
 Synthesis, Properties, and Reactions of a Series of Stable
 Dialkyl-Substituted Silicon-Chalcogen Doubly Bonded Compounds
;
_journal_name_full 'Journal of the American Chemical Society'
_journal_page_first 16914
_journal_page_last 16920
_journal_paper_doi 10.1021/ja065774f
_journal_volume 128
_journal_year 2006
_chemical_formula_moiety 'C16 H40 Si5 Te '
_chemical_formula_sum 'C16 H40 Si5 Te'
_chemical_formula_weight 500.52
_chemical_melting_point 396
_space_group_IT_number 14
_symmetry_cell_setting monoclinic
_symmetry_Int_Tables_number 14
_symmetry_space_group_name_Hall '-P 2ybc'
_symmetry_space_group_name_H-M 'P 1 21/c 1'
_cell_angle_alpha 90
_cell_angle_beta 106.003(4)
_cell_angle_gamma 90
_cell_formula_units_Z 4
_cell_length_a 10.528(3)
_cell_length_b 15.578(4)
_cell_length_c 16.128(5)
_cell_measurement_reflns_used 9184
_cell_measurement_temperature 150.2
_cell_measurement_theta_max 32.6
_cell_measurement_theta_min 3.3
_cell_volume 2542.6(13)
_computing_cell_refinement CRYSTALCLEAR
_computing_data_collection CRYSTALCLEAR
_computing_data_reduction 'teXsan Ver. 1.11'
_computing_publication_material 'teXsan Ver. 1.11'
_computing_structure_refinement SHELXL97
_computing_structure_solution SIR92
_diffrn_detector_area_resol_mean 14.62
_diffrn_measured_fraction_theta_full 0.988
_diffrn_measured_fraction_theta_max 0.988
_diffrn_measurement_device_type 'Rigaku/MSC Mercury CCD'
_diffrn_measurement_method \w
_diffrn_radiation_type 'Mo K\a'
_diffrn_radiation_wavelength 0.7107
_diffrn_reflns_av_R_equivalents 0.029
_diffrn_reflns_limit_h_max 13
_diffrn_reflns_limit_h_min 0
_diffrn_reflns_limit_k_max 20
_diffrn_reflns_limit_k_min 0
_diffrn_reflns_limit_l_max 20
_diffrn_reflns_limit_l_min -20
_diffrn_reflns_number 53749
_diffrn_reflns_theta_full 27.50
_diffrn_reflns_theta_max 27.50
_exptl_absorpt_coefficient_mu 1.403
_exptl_absorpt_correction_T_max 0.675
_exptl_absorpt_correction_T_min 0.541
_exptl_absorpt_correction_type multi-scan
_exptl_absorpt_process_details '(Jacobson, 1998)'
_exptl_crystal_colour orange
_exptl_crystal_density_diffrn 1.307
_exptl_crystal_description Prism
_exptl_crystal_F_000 1032
_exptl_crystal_size_max 0.400
_exptl_crystal_size_mid 0.320
_exptl_crystal_size_min 0.280
_refine_diff_density_max 0.86
_refine_diff_density_min -0.76
_refine_ls_extinction_coef 0.0000
_refine_ls_extinction_expression Fc^*^=kFc[1+0.001xFc^2^\l^3^/sin(2\q)]^-1/4^
_refine_ls_extinction_method SHELXL
_refine_ls_goodness_of_fit_ref 1.053
_refine_ls_hydrogen_treatment noref
_refine_ls_number_parameters 199
_refine_ls_number_reflns 5005
_refine_ls_R_factor_gt 0.0263
_refine_ls_shift/su_max 0.0010
_refine_ls_structure_factor_coef Fsqd
_refine_ls_weighting_details 'w = 1/[\s^2^(Fo^2^) + (0.0402P)^2^+0.0000P] where P=(Fo^2^+2Fc^2^)/3'
_refine_ls_weighting_scheme calc
_refine_ls_wR_factor_ref 0.0736
_reflns_number_gt 5005
_reflns_number_total 5783
_reflns_threshold_expression >2.0sigma(I)
_cod_data_source_file ja065774fsi20060809_013408.cif
_cod_data_source_block Dialkylsilanetelone
_cod_original_formula_sum 'C16 H40 Si5 Te '
_cod_database_code 4111259

loop_
_symmetry_equiv_pos_as_xyz
x,y,z
-x,1/2+y,1/2-z
-x,-y,-z
x,1/2-y,1/2+z

loop_
_atom_site_label
_atom_site_type_symbol
_atom_site_fract_x
_atom_site_fract_y
_atom_site_fract_z
_atom_site_U_iso_or_equiv
_atom_site_adp_type
_atom_site_occupancy
_atom_site_calc_flag
Te(1) Te 0.83082(1) 0.11014(1) 0.59142(1) 0.03164(6) Uani 1.00 d
Si(1) Si 0.74341(5) 0.17762(3) 0.69168(3) 0.0176(1) Uani 1.00 d
Si(2) Si 0.45552(6) 0.11146(4) 0.68952(4) 0.0218(1) Uani 1.00 d
Si(3) Si 0.49912(5) 0.27186(4) 0.58025(3) 0.0230(1) Uani 1.00 d
Si(4) Si 0.92716(6) 0.12160(4) 0.86554(4) 0.0238(1) Uani 1.00 d
Si(5) Si 0.94323(5) 0.31275(4) 0.80843(4) 0.0231(1) Uani 1.00 d
C(1) C 0.5689(2) 0.2071(1) 0.6837(1) 0.0180(4) Uani 1.00 d
C(2) C 0.5886(2) 0.2671(1) 0.7647(1) 0.0200(4) Uani 1.00 d
C(3) C 0.7087(2) 0.2380(1) 0.8380(1) 0.0200(4) Uani 1.00 d
C(4) C 0.8300(2) 0.2157(1) 0.8022(1) 0.0179(4) Uani 1.00 d
C(5) C 0.4668(2) 0.0808(2) 0.8035(2) 0.0364(5) Uani 1.00 d
C(6) C 0.4918(3) 0.0149(2) 0.6319(2) 0.0386(5) Uani 1.00 d
C(7) C 0.2776(2) 0.1401(2) 0.6446(2) 0.0387(5) Uani 1.00 d
C(8) C 0.6247(2) 0.3505(2) 0.5631(2) 0.0367(5) Uani 1.00 d
C(9) C 0.3571(2) 0.3393(2) 0.5905(2) 0.0374(5) Uani 1.00 d
C(10) C 0.4501(2) 0.2022(2) 0.4821(1) 0.0329(5) Uani 1.00 d
C(11) C 0.8347(3) 0.0192(2) 0.8350(2) 0.0468(7) Uani 1.00 d
C(12) C 1.0929(2) 0.1062(2) 0.8464(2) 0.0369(5) Uani 1.00 d
C(13) C 0.9470(2) 0.1380(2) 0.9833(2) 0.0377(5) Uani 1.00 d
C(14) C 1.0568(2) 0.3263(2) 0.9190(2) 0.0344(5) Uani 1.00 d
C(15) C 1.0440(3) 0.3044(2) 0.7304(2) 0.0453(6) Uani 1.00 d
C(16) C 0.8470(3) 0.4145(2) 0.7893(2) 0.0449(6) Uani 1.00 d
H(1) H 0.6031 0.3246 0.7487 0.0200 Uiso 1.00 calc
H(2) H 0.5114 0.2658 0.7842 0.0200 Uiso 1.00 calc
H(3) H 0.6848 0.1887 0.8652 0.0200 Uiso 1.00 calc
H(4) H 0.7330 0.2830 0.8797 0.0200 Uiso 1.00 calc
H(5) H 0.4400 0.1285 0.8321 0.0364 Uiso 1.00 calc
H(6) H 0.4090 0.0339 0.8039 0.0364 Uiso 1.00 calc
H(7) H 0.5543 0.0655 0.8326 0.0364 Uiso 1.00 calc
H(8) H 0.4300 -0.0293 0.6331 0.0386 Uiso 1.00 calc
H(9) H 0.4868 0.0290 0.5740 0.0386 Uiso 1.00 calc
H(10) H 0.5789 -0.0054 0.6599 0.0386 Uiso 1.00 calc
H(11) H 0.2546 0.1861 0.6764 0.0387 Uiso 1.00 calc
H(12) H 0.2605 0.1569 0.5856 0.0387 Uiso 1.00 calc
H(13) H 0.2231 0.0916 0.6476 0.0387 Uiso 1.00 calc
H(14) H 0.7001 0.3206 0.5575 0.0367 Uiso 1.00 calc
H(15) H 0.5872 0.3829 0.5122 0.0367 Uiso 1.00 calc
H(16) H 0.6494 0.3884 0.6112 0.0367 Uiso 1.00 calc
H(17) H 0.3863 0.3779 0.6384 0.0374 Uiso 1.00 calc
H(18) H 0.3229 0.3720 0.5396 0.0374 Uiso 1.00 calc
H(19) H 0.2891 0.3038 0.6004 0.0374 Uiso 1.00 calc
H(20) H 0.3858 0.1616 0.4886 0.0329 Uiso 1.00 calc
H(21) H 0.4129 0.2369 0.4328 0.0329 Uiso 1.00 calc
H(22) H 0.5251 0.1730 0.4750 0.0329 Uiso 1.00 calc
H(23) H 0.7497 0.0221 0.8446 0.0468 Uiso 1.00 calc
H(24) H 0.8225 0.0074 0.7742 0.0468 Uiso 1.00 calc
H(25) H 0.8822 -0.0279 0.8668 0.0468 Uiso 1.00 calc
H(26) H 1.1392 0.0607 0.8800 0.0368 Uiso 1.00 calc
H(27) H 1.0834 0.0949 0.7867 0.0368 Uiso 1.00 calc
H(28) H 1.1446 0.1581 0.8614 0.0368 Uiso 1.00 calc
H(29) H 0.9950 0.0922 1.0148 0.0377 Uiso 1.00 calc
H(30) H 0.9932 0.1907 1.0008 0.0377 Uiso 1.00 calc
H(31) H 0.8621 0.1418 0.9930 0.0377 Uiso 1.00 calc
H(32) H 1.1114 0.2764 0.9347 0.0344 Uiso 1.00 calc
H(33) H 1.1131 0.3748 0.9204 0.0344 Uiso 1.00 calc
H(34) H 1.0081 0.3345 0.9597 0.0344 Uiso 1.00 calc
H(35) H 1.1015 0.2551 0.7447 0.0453 Uiso 1.00 calc
H(36) H 0.9879 0.2965 0.6735 0.0453 Uiso 1.00 calc
H(37) H 1.0960 0.3540 0.7326 0.0453 Uiso 1.00 calc
H(38) H 0.9052 0.4623 0.7928 0.0449 Uiso 1.00 calc
H(39) H 0.7853 0.4140 0.7336 0.0449 Uiso 1.00 calc
H(40) H 0.8001 0.4216 0.8318 0.0449 Uiso 1.00 calc

loop_
_atom_site_aniso_label
_atom_site_aniso_U_11
_atom_site_aniso_U_22
_atom_site_aniso_U_33
_atom_site_aniso_U_12
_atom_site_aniso_U_13
_atom_site_aniso_U_23
Te(1) 0.02895(9) 0.0430(1) 0.02482(9) 0.00901(6) 0.01043(6) -0.00825(6)
Si(1) 0.0163(2) 0.0208(3) 0.0152(2) 0.0032(2) 0.0034(2) -0.0004(2)
Si(2) 0.0196(3) 0.0260(3) 0.0195(3) -0.0022(2) 0.0050(2) -0.0022(2)
Si(3) 0.0207(3) 0.0287(3) 0.0178(3) 0.0053(2) 0.0021(2) 0.0029(2)
Si(4) 0.0222(3) 0.0253(3) 0.0210(3) 0.0064(2) 0.0013(2) 0.0052(2)
Si(5) 0.0206(3) 0.0240(3) 0.0226(3) -0.0027(2) 0.0027(2) 0.0002(2)
C(1) 0.0149(8) 0.0217(9) 0.0165(8) 0.0026(7) 0.0029(7) -0.0019(7)
C(2) 0.0170(9) 0.0250(10) 0.0177(9) 0.0034(7) 0.0042(7) -0.0019(7)
C(3) 0.0203(9) 0.0244(10) 0.0145(8) 0.0018(8) 0.0032(7) -0.0027(7)
C(4) 0.0162(9) 0.0213(9) 0.0150(8) 0.0021(7) 0.0025(7) 0.0006(7)
C(5) 0.038(1) 0.042(1) 0.028(1) -0.011(1) 0.0081(10) 0.005(1)
C(6) 0.041(1) 0.032(1) 0.045(1) -0.009(1) 0.015(1) -0.013(1)
C(7) 0.022(1) 0.052(2) 0.041(1) -0.004(1) 0.0070(10) 0.007(1)
C(8) 0.039(1) 0.040(1) 0.030(1) 0.000(1) 0.0070(10) 0.011(1)
C(9) 0.033(1) 0.040(1) 0.036(1) 0.015(1) 0.0036(10) 0.006(1)
C(10) 0.032(1) 0.045(1) 0.0183(10) 0.003(1) 0.0022(8) -0.0009(9)
C(11) 0.047(2) 0.025(1) 0.057(2) 0.002(1) -0.005(1) 0.013(1)
C(12) 0.030(1) 0.044(1) 0.034(1) 0.018(1) 0.0058(10) -0.001(1)
C(13) 0.036(1) 0.051(1) 0.025(1) 0.012(1) 0.0073(9) 0.013(1)
C(14) 0.029(1) 0.037(1) 0.033(1) -0.0067(10) 0.0003(9) -0.0063(10)
C(15) 0.051(2) 0.052(2) 0.040(1) -0.018(1) 0.024(1) -0.002(1)
C(16) 0.036(1) 0.025(1) 0.063(2) -0.004(1) -0.005(1) 0.001(1)

loop_
_atom_type_symbol
_atom_type_description
_atom_type_scat_dispersion_real
_atom_type_scat_dispersion_imag
_atom_type_scat_source
C C 0.003 0.002
;International Tables for Crystallography
(1992, Vol. C, Tables 4.2.6.8 and 6.1.1.4)
;
H H 0.000 0.000
;International Tables for Crystallography
(1992, Vol. C, Table 6.1.1.4)
;
Si Si 0.082 0.070
;International Tables for Crystallography
(1992, Vol. C, Tables 4.2.6.8 and 6.1.1.4)
;
Te Te -0.531 1.675
;International Tables for Crystallography
(1992, Vol. C, Tables 4.2.6.8 and 6.1.1.4)
;

loop_
_geom_angle_atom_site_label_1
_geom_angle_atom_site_label_2
_geom_angle_atom_site_label_3
_geom_angle
_geom_angle_publ_flag
Te(1) Si(1) C(1) 129.51(6) yes
Te(1) Si(1) C(4) 128.89(7) yes
C(1) Si(1) C(4) 101.60(9) yes
C(1) Si(2) C(5) 111.90(10) yes
C(1) Si(2) C(6) 112.6(1) yes
C(1) Si(2) C(7) 111.4(1) yes
C(5) Si(2) C(6) 108.5(1) yes
C(5) Si(2) C(7) 103.2(1) yes
C(6) Si(2) C(7) 108.7(1) yes
C(1) Si(3) C(8) 110.80(9) yes
C(1) Si(3) C(9) 110.1(1) yes
C(1) Si(3) C(10) 112.45(9) yes
C(8) Si(3) C(9) 105.0(1) yes
C(8) Si(3) C(10) 107.2(1) yes
C(9) Si(3) C(10) 111.1(1) yes
C(4) Si(4) C(11) 110.56(10) yes
C(4) Si(4) C(12) 113.4(1) yes
C(4) Si(4) C(13) 109.3(1) yes
C(11) Si(4) C(12) 106.9(1) yes
C(11) Si(4) C(13) 106.8(1) yes
C(12) Si(4) C(13) 109.7(1) yes
C(4) Si(5) C(14) 111.49(10) yes
C(4) Si(5) C(15) 111.9(1) yes
C(4) Si(5) C(16) 111.2(1) yes
C(14) Si(5) C(15) 108.6(1) yes
C(14) Si(5) C(16) 103.8(1) yes
C(15) Si(5) C(16) 109.5(1) yes
Si(1) C(1) Si(2) 114.68(10) yes
Si(1) C(1) Si(3) 109.0(1) yes
Si(1) C(1) C(2) 100.8(1) yes
Si(2) C(1) Si(3) 110.84(8) yes
Si(2) C(1) C(2) 111.1(1) yes
Si(3) C(1) C(2) 110.0(1) yes
Si(1) C(4) Si(4) 108.43(10) yes
Si(1) C(4) Si(5) 115.9(1) yes
Si(1) C(4) C(3) 100.9(1) yes
Si(4) C(4) Si(5) 110.12(9) yes
Si(4) C(4) C(3) 109.9(1) yes
Si(5) C(4) C(3) 111.2(1) yes
C(1) C(2) C(3) 110.8(2) yes
C(1) C(2) H(1) 109.1 no
C(1) C(2) H(2) 109.5 no
C(3) C(2) H(1) 108.9 no
C(3) C(2) H(2) 109.6 no
H(1) C(2) H(2) 108.9 no
C(4) C(3) C(2) 111.0(1) yes
C(4) C(3) H(3) 109.5 no
C(4) C(3) H(4) 109.4 no
C(2) C(3) H(3) 108.9 no
C(2) C(3) H(4) 109.2 no
H(3) C(3) H(4) 108.8 no
Si(2) C(5) H(5) 109.2 no
Si(2) C(5) H(6) 109.6 no
Si(2) C(5) H(7) 110.1 no
H(5) C(5) H(6) 108.6 no
H(5) C(5) H(7) 109.4 no
H(6) C(5) H(7) 110.0 no
Si(2) C(6) H(8) 109.8 no
Si(2) C(6) H(9) 110.0 no
Si(2) C(6) H(10) 109.4 no
H(8) C(6) H(9) 109.7 no
H(8) C(6) H(10) 108.9 no
H(9) C(6) H(10) 109.2 no
Si(2) C(7) H(11) 110.4 no
Si(2) C(7) H(12) 110.2 no
Si(2) C(7) H(13) 110.0 no
H(11) C(7) H(12) 109.0 no
H(11) C(7) H(13) 108.7 no
H(12) C(7) H(13) 108.3 no
Si(3) C(8) H(14) 109.7 no
Si(3) C(8) H(15) 109.4 no
Si(3) C(8) H(16) 109.3 no
H(14) C(8) H(15) 109.7 no
H(14) C(8) H(16) 109.6 no
H(15) C(8) H(16) 109.1 no
Si(3) C(9) H(17) 109.7 no
Si(3) C(9) H(18) 110.3 no
Si(3) C(9) H(19) 110.2 no
H(17) C(9) H(18) 108.7 no
H(17) C(9) H(19) 108.5 no
H(18) C(9) H(19) 109.4 no
Si(3) C(10) H(20) 109.3 no
Si(3) C(10) H(21) 109.3 no
Si(3) C(10) H(22) 109.7 no
H(20) C(10) H(21) 109.1 no
H(20) C(10) H(22) 109.7 no
H(21) C(10) H(22) 109.8 no
Si(4) C(11) H(23) 111.2 no
Si(4) C(11) H(24) 110.0 no
Si(4) C(11) H(25) 111.0 no
H(23) C(11) H(24) 107.8 no
H(23) C(11) H(25) 109.2 no
H(24) C(11) H(25) 107.5 no
Si(4) C(12) H(26) 111.2 no
Si(4) C(12) H(27) 110.3 no
Si(4) C(12) H(28) 109.7 no
H(26) C(12) H(27) 109.6 no
H(26) C(12) H(28) 108.7 no
H(27) C(12) H(28) 107.4 no
Si(4) C(13) H(29) 109.8 no
Si(4) C(13) H(30) 108.9 no
Si(4) C(13) H(31) 109.2 no
H(29) C(13) H(30) 109.8 no
H(29) C(13) H(31) 110.3 no
H(30) C(13) H(31) 108.8 no
Si(5) C(14) H(32) 109.9 no
Si(5) C(14) H(33) 109.9 no
Si(5) C(14) H(34) 110.5 no
H(32) C(14) H(33) 108.2 no
H(32) C(14) H(34) 109.0 no
H(33) C(14) H(34) 109.1 no
Si(5) C(15) H(35) 109.3 no
Si(5) C(15) H(36) 110.1 no
Si(5) C(15) H(37) 110.6 no
H(35) C(15) H(36) 108.0 no
H(35) C(15) H(37) 108.8 no
H(36) C(15) H(37) 110.0 no
Si(5) C(16) H(38) 110.0 no
Si(5) C(16) H(39) 110.3 no
Si(5) C(16) H(40) 110.2 no
H(38) C(16) H(39) 108.7 no
H(38) C(16) H(40) 108.6 no
H(39) C(16) H(40) 108.9 no

loop_
_geom_bond_atom_site_label_1
_geom_bond_atom_site_label_2
_geom_bond_distance
_geom_bond_publ_flag
Te(1) Si(1) 2.3210(6) yes
Si(1) C(1) 1.863(2) yes
Si(1) C(4) 1.861(2) yes
Si(2) C(1) 1.928(2) yes
Si(2) C(5) 1.870(3) yes
Si(2) C(6) 1.863(3) yes
Si(2) C(7) 1.867(2) yes
Si(3) C(1) 1.914(2) yes
Si(3) C(8) 1.877(3) yes
Si(3) C(9) 1.871(3) yes
Si(3) C(10) 1.871(2) yes
Si(4) C(4) 1.913(2) yes
Si(4) C(11) 1.864(3) yes
Si(4) C(12) 1.869(3) yes
Si(4) C(13) 1.869(3) yes
Si(5) C(4) 1.911(2) yes
Si(5) C(14) 1.865(2) yes
Si(5) C(15) 1.860(3) yes
Si(5) C(16) 1.861(3) yes
C(1) C(2) 1.572(3) yes
C(4) C(3) 1.579(3) yes
C(2) C(3) 1.542(2) yes
C(2) H(1) 0.957 no
C(2) H(2) 0.949 no
C(3) H(3) 0.953 no
C(3) H(4) 0.956 no
C(5) H(5) 0.959 no
C(5) H(6) 0.952 no
C(5) H(7) 0.942 no
C(6) H(8) 0.951 no
C(6) H(9) 0.947 no
C(6) H(10) 0.957 no
C(7) H(11) 0.950 no
C(7) H(12) 0.955 no
C(7) H(13) 0.958 no
C(8) H(14) 0.946 no
C(8) H(15) 0.952 no
C(8) H(16) 0.953 no
C(9) H(17) 0.960 no
C(9) H(18) 0.949 no
C(9) H(19) 0.951 no
C(10) H(20) 0.953 no
C(10) H(21) 0.952 no
C(10) H(22) 0.945 no
C(11) H(23) 0.950 no
C(11) H(24) 0.970 no
C(11) H(25) 0.954 no
C(12) H(26) 0.942 no
C(12) H(27) 0.957 no
C(12) H(28) 0.968 no
C(13) H(29) 0.939 no
C(13) H(30) 0.957 no
C(13) H(31) 0.951 no
C(14) H(32) 0.958 no
C(14) H(33) 0.957 no
C(14) H(34) 0.947 no
C(15) H(35) 0.966 no
C(15) H(36) 0.952 no
C(15) H(37) 0.942 no
C(16) H(38) 0.956 no
C(16) H(39) 0.952 no
C(16) H(40) 0.954 no
